data_4064486
loop_
_publ_author_name
'Masuda, Kohei'
'Ohmura, Toshimichi'
'Suginome, Michinori'

_publ_section_title
;
 2-Vinylindoles As the Four-Atom Component in a Catalytic [4+1]
 Cycloaddition with a Silylene-Palladium Species Generated from
 (Aminosilyl)boronic Ester
;
_journal_issue 6
_journal_name_full Organometallics
_journal_page_first 1322
_journal_paper_doi 10.1021/om200135u
_journal_volume 30
_journal_year 2011
_chemical_formula_sum 'C22 H29 N Si2'
_chemical_formula_weight 363.64
_chemical_name_systematic
; 
 ? 
;
_space_group_IT_number 14
_symmetry_cell_setting monoclinic
_symmetry_space_group_name_Hall '-P 2yab'
_symmetry_space_group_name_H-M 'P 1 21/a 1'
_atom_sites_solution_hydrogens geom
_atom_sites_solution_primary direct
_atom_sites_solution_secondary difmap
_audit_creation_method SHELXL-97
_cell_angle_alpha 90.00
_cell_angle_beta 112.2286(10)
_cell_angle_gamma 90.00
_cell_formula_units_Z 4
_cell_length_a 14.5564(5)
_cell_length_b 8.1265(2)
_cell_length_c 19.5917(6)
_cell_measurement_temperature 100(2)
_cell_volume 2145.32(11)
_computing_cell_refinement PROCESS-AUTO
_computing_data_collection PROCESS-AUTO
_computing_data_reduction 'Yadokari-XG (Wakita, 2000)'
_computing_molecular_graphics 'Yadokari-XG (Wakita, 2000)'
_computing_publication_material 'Yadokari-XG (Wakita, 2000)'
_computing_structure_refinement 'SHELXL-97 (Sheldrick, 1997)'
_computing_structure_solution 'SHELXS-97 (Sheldrick, 1990)'
_diffrn_ambient_temperature 100(2)
_diffrn_measured_fraction_theta_full 0.998
_diffrn_measured_fraction_theta_max 0.998
_diffrn_radiation_monochromator graphite
_diffrn_radiation_source 'fine-focus sealed tube'
_diffrn_radiation_type MoK\a
_diffrn_radiation_wavelength 0.71075
_diffrn_reflns_av_R_equivalents 0.0295
_diffrn_reflns_av_sigmaI/netI 0.0243
_diffrn_reflns_limit_h_max 18
_diffrn_reflns_limit_h_min -18
_diffrn_reflns_limit_k_max 10
_diffrn_reflns_limit_k_min -10
_diffrn_reflns_limit_l_max 25
_diffrn_reflns_limit_l_min -25
_diffrn_reflns_number 20062
_diffrn_reflns_theta_full 27.44
_diffrn_reflns_theta_max 27.44
_diffrn_reflns_theta_min 3.01
_exptl_absorpt_coefficient_mu 0.170
_exptl_absorpt_correction_T_max 0.9668
_exptl_absorpt_correction_T_min 0.9199
_exptl_absorpt_correction_type multi-scan
_exptl_absorpt_process_details
;
    Higashi, T. (1995). Program for Absorption Correction.
    Rigaku Corporation, Tokyo, Japan.
;
_exptl_crystal_density_diffrn 1.126
_exptl_crystal_density_method 'not measured'
_exptl_crystal_F_000 784
_exptl_crystal_size_max 0.50
_exptl_crystal_size_mid 0.50
_exptl_crystal_size_min 0.20
_refine_diff_density_max 0.320
_refine_diff_density_min -0.237
_refine_diff_density_rms 0.043
_refine_ls_extinction_method none
_refine_ls_goodness_of_fit_ref 1.039
_refine_ls_hydrogen_treatment mixed
_refine_ls_matrix_type full
_refine_ls_number_parameters 236
_refine_ls_number_reflns 4901
_refine_ls_number_restraints 0
_refine_ls_restrained_S_all 1.039
_refine_ls_R_factor_all 0.0451
_refine_ls_R_factor_gt 0.0349
_refine_ls_shift/su_max 0.001
_refine_ls_shift/su_mean 0.000
_refine_ls_structure_factor_coef Fsqd
_refine_ls_weighting_details 'calc w=1/[\s^2^(Fo^2^)+(0.0455P)^2^+0.7910P] where P=(Fo^2^+2Fc^2^)/3'
_refine_ls_weighting_scheme calc
_refine_ls_wR_factor_gt 0.0882
_refine_ls_wR_factor_ref 0.0940
_reflns_number_gt 4071
_reflns_number_total 4901
_reflns_threshold_expression >2\s(I)
_cod_data_source_file om200135u_si_002.cif
_cod_data_source_block 1
_cod_original_sg_symbol_Hall -p_2yab
_cod_original_sg_symbol_H-M p_21/a
_cod_database_code 4064486

loop_
_symmetry_equiv_pos_as_xyz
'x, y, z'
'-x+1/2, y+1/2, -z'
'-x, -y, -z'
'x-1/2, -y-1/2, z'

loop_
_atom_site_label
_atom_site_type_symbol
_atom_site_fract_x
_atom_site_fract_y
_atom_site_fract_z
_atom_site_U_iso_or_equiv
_atom_site_adp_type
_atom_site_occupancy
_atom_site_symmetry_multiplicity
_atom_site_calc_flag
_atom_site_refinement_flags
Si1 Si 0.10834(3) 0.40374(5) 0.80040(2) 0.02275(10) Uani 1 1 d .
Si2 Si 0.19150(3) 0.07052(5) 0.66887(2) 0.02360(10) Uani 1 1 d .
N3 N -0.02614(8) 0.31345(14) 0.58970(6) 0.0203(2) Uani 1 1 d .
C4 C 0.03473(9) 0.29486(16) 0.66333(7) 0.0192(3) Uani 1 1 d .
C5 C 0.13953(10) 0.17925(16) 0.78595(7) 0.0216(3) Uani 1 1 d .
H28 H 0.2130 0.1735 0.7998 0.026 Uiso 1 1 calc R
C6 C 0.03831(10) 0.43876(16) 0.70185(7) 0.0208(3) Uani 1 1 d .
C7 C 0.08978(10) 0.14244(16) 0.70047(7) 0.0201(3) Uani 1 1 d .
H29 H 0.0408 0.0510 0.6926 0.024 Uiso 1 1 calc R
C8 C -0.02501(10) 0.55424(16) 0.64925(7) 0.0210(3) Uani 1 1 d .
C9 C -0.05481(10) 0.71658(17) 0.65397(8) 0.0246(3) Uani 1 1 d .
H1 H -0.0288 0.7749 0.6993 0.029 Uiso 1 1 calc R
C10 C 0.11405(10) 0.05896(16) 0.83513(7) 0.0212(3) Uani 1 1 d .
C11 C 0.01702(10) 0.00835(17) 0.82082(7) 0.0231(3) Uani 1 1 d .
H2 H -0.0347 0.0422 0.7765 0.028 Uiso 1 1 calc R
C12 C -0.13158(10) 0.54712(18) 0.51682(8) 0.0250(3) Uani 1 1 d .
H3 H -0.1566 0.4910 0.4709 0.030 Uiso 1 1 calc R
C13 C -0.06403(9) 0.47227(17) 0.58008(7) 0.0209(3) Uani 1 1 d .
C14 C 0.03319(14) 0.42451(19) 0.85894(9) 0.0346(4) Uani 1 1 d .
H15 H 0.0121 0.5392 0.8584 0.052 Uiso 1 1 calc R
H16 H 0.0734 0.3917 0.9096 0.052 Uiso 1 1 calc R
H17 H -0.0254 0.3535 0.8394 0.052 Uiso 1 1 calc R
C15 C 0.28336(11) 0.24076(19) 0.68344(8) 0.0303(3) Uani 1 1 d .
H4 H 0.3141 0.2665 0.7361 0.045 Uiso 1 1 calc R
H5 H 0.2494 0.3387 0.6563 0.045 Uiso 1 1 calc R
H6 H 0.3348 0.2064 0.6655 0.045 Uiso 1 1 calc R
C16 C -0.16069(10) 0.70742(18) 0.52391(8) 0.0277(3) Uani 1 1 d .
H7 H -0.2072 0.7613 0.4821 0.033 Uiso 1 1 calc R
C17 C -0.00544(11) -0.09087(17) 0.87035(8) 0.0268(3) Uani 1 1 d .
H8 H -0.0722 -0.1239 0.8589 0.032 Uiso 1 1 calc R
C18 C 0.18801(11) 0.00117(19) 0.90014(8) 0.0287(3) Uani 1 1 d .
H9 H 0.2553 0.0298 0.9107 0.034 Uiso 1 1 calc R
C19 C -0.12282(11) 0.79079(18) 0.59146(8) 0.0277(3) Uani 1 1 d .
H10 H -0.1441 0.9001 0.5945 0.033 Uiso 1 1 calc R
C20 C -0.05293(10) 0.19135(18) 0.53093(7) 0.0236(3) Uani 1 1 d .
H18 H -0.1253 0.1870 0.5061 0.035 Uiso 1 1 calc R
H19 H -0.0280 0.0832 0.5519 0.035 Uiso 1 1 calc R
H20 H -0.0235 0.2218 0.4952 0.035 Uiso 1 1 calc R
C21 C 0.06791(12) -0.14274(17) 0.93632(8) 0.0291(3) Uani 1 1 d .
C22 C 0.16494(13) -0.09735(19) 0.94954(8) 0.0326(3) Uani 1 1 d .
H11 H 0.2167 -0.1343 0.9932 0.039 Uiso 1 1 calc R
C23 C 0.24728(14) -0.1196(2) 0.72148(10) 0.0403(4) Uani 1 1 d .
H12 H 0.3004 -0.1590 0.7064 0.060 Uiso 1 1 calc R
H13 H 0.1961 -0.2046 0.7113 0.060 Uiso 1 1 calc R
H14 H 0.2747 -0.0949 0.7744 0.060 Uiso 1 1 calc R
C24 C 0.22327(12) 0.5305(2) 0.84084(8) 0.0356(4) Uani 1 1 d .
H21 H 0.2607 0.5261 0.8085 0.053 Uiso 1 1 calc R
H22 H 0.2643 0.4872 0.8896 0.053 Uiso 1 1 calc R
H23 H 0.2052 0.6448 0.8457 0.053 Uiso 1 1 calc R
C25 C 0.04140(15) -0.2424(2) 0.99176(9) 0.0406(4) Uani 1 1 d .
H24 H 0.0906 -0.3298 1.0121 0.061 Uiso 1 1 calc R
H25 H -0.0244 -0.2916 0.9673 0.061 Uiso 1 1 calc R
H26 H 0.0409 -0.1703 1.0317 0.061 Uiso 1 1 calc R
H27 H 0.1515(12) 0.033(2) 0.5943(9) 0.032(4) Uiso 1 1 d .

loop_
_atom_site_aniso_label
_atom_site_aniso_U_11
_atom_site_aniso_U_22
_atom_site_aniso_U_33
_atom_site_aniso_U_23
_atom_site_aniso_U_13
_atom_site_aniso_U_12
Si1 0.0319(2) 0.01822(19) 0.01818(18) -0.00296(14) 0.00955(15) -0.00523(15)
Si2 0.0285(2) 0.02051(19) 0.0260(2) 0.00060(15) 0.01513(16) 0.00199(15)
N3 0.0227(5) 0.0201(5) 0.0191(5) -0.0032(4) 0.0090(4) -0.0021(4)
C4 0.0196(6) 0.0207(6) 0.0191(6) -0.0017(5) 0.0094(5) -0.0031(5)
C5 0.0230(6) 0.0210(6) 0.0210(6) -0.0016(5) 0.0088(5) -0.0023(5)
C6 0.0239(6) 0.0188(6) 0.0212(6) -0.0025(5) 0.0103(5) -0.0032(5)
C7 0.0242(6) 0.0173(6) 0.0202(6) -0.0019(5) 0.0101(5) -0.0028(5)
C8 0.0221(6) 0.0204(6) 0.0229(6) -0.0010(5) 0.0112(5) -0.0041(5)
C9 0.0275(7) 0.0206(7) 0.0299(7) -0.0020(6) 0.0158(6) -0.0033(6)
C10 0.0284(7) 0.0170(6) 0.0187(6) -0.0019(5) 0.0095(5) 0.0024(5)
C11 0.0274(7) 0.0191(6) 0.0231(6) 0.0018(5) 0.0102(5) 0.0032(5)
C12 0.0217(6) 0.0306(7) 0.0228(7) 0.0022(6) 0.0087(5) -0.0038(6)
C13 0.0209(6) 0.0205(6) 0.0238(6) -0.0014(5) 0.0115(5) -0.0041(5)
C14 0.0587(10) 0.0229(7) 0.0311(8) -0.0034(6) 0.0272(8) -0.0006(7)
C15 0.0274(7) 0.0347(8) 0.0316(8) 0.0005(6) 0.0143(6) -0.0021(6)
C16 0.0233(7) 0.0303(8) 0.0312(7) 0.0089(6) 0.0124(6) 0.0011(6)
C17 0.0347(7) 0.0196(7) 0.0323(7) 0.0001(6) 0.0197(6) 0.0013(6)
C18 0.0310(7) 0.0295(8) 0.0221(7) -0.0022(6) 0.0060(6) 0.0001(6)
C19 0.0284(7) 0.0216(7) 0.0387(8) 0.0049(6) 0.0190(6) 0.0014(6)
C20 0.0244(6) 0.0258(7) 0.0209(6) -0.0067(5) 0.0087(5) -0.0052(6)
C21 0.0516(9) 0.0169(7) 0.0253(7) 0.0002(6) 0.0219(7) 0.0048(6)
C22 0.0450(9) 0.0300(8) 0.0178(6) 0.0010(6) 0.0062(6) 0.0045(7)
C23 0.0479(10) 0.0327(8) 0.0504(10) 0.0122(8) 0.0300(8) 0.0153(8)
C24 0.0444(9) 0.0291(8) 0.0238(7) 0.0002(6) 0.0022(6) -0.0128(7)
C25 0.0711(12) 0.0272(8) 0.0332(8) 0.0043(7) 0.0309(8) 0.0025(8)

loop_
_atom_type_symbol
_atom_type_description
_atom_type_scat_dispersion_real
_atom_type_scat_dispersion_imag
_atom_type_scat_source
C C 0.0033 0.0016 'International Tables Vol C Tables 4.2.6.8 and 6.1.1.4'
H H 0.0000 0.0000 'International Tables Vol C Tables 4.2.6.8 and 6.1.1.4'
N N 0.0061 0.0033 'International Tables Vol C Tables 4.2.6.8 and 6.1.1.4'
Si Si 0.0817 0.0704 'International Tables Vol C Tables 4.2.6.8 and 6.1.1.4'

loop_
_geom_angle_atom_site_label_1
_geom_angle_atom_site_label_2
_geom_angle_atom_site_label_3
_geom_angle
C6 Si1 C24 114.42(7)
C6 Si1 C14 114.28(7)
C24 Si1 C14 109.18(8)
C6 Si1 C5 93.45(6)
C24 Si1 C5 111.20(7)
C14 Si1 C5 113.65(6)
C23 Si2 C15 113.08(8)
C23 Si2 C7 107.75(7)
C15 Si2 C7 108.85(6)
C4 N3 C13 107.90(11)
C4 N3 C20 128.52(11)
C13 N3 C20 123.50(11)
C6 C4 N3 110.68(12)
C6 C4 C7 121.96(11)
N3 C4 C7 127.35(11)
C10 C5 C7 115.31(11)
C10 C5 Si1 112.93(9)
C7 C5 Si1 107.21(9)
C4 C6 C8 106.20(11)
C4 C6 Si1 109.57(10)
C8 C6 Si1 143.65(10)
C4 C7 C5 107.65(10)
C4 C7 Si2 115.69(9)
C5 C7 Si2 107.58(9)
C9 C8 C13 118.79(12)
C9 C8 C6 134.11(13)
C13 C8 C6 107.07(12)
C19 C9 C8 119.06(13)
C11 C10 C18 117.10(13)
C11 C10 C5 122.42(12)
C18 C10 C5 120.38(13)
C17 C11 C10 121.19(13)
C16 C12 C13 117.22(13)
N3 C13 C12 129.47(12)
N3 C13 C8 108.13(11)
C12 C13 C8 122.35(13)
C12 C16 C19 121.38(13)
C11 C17 C21 121.45(14)
C22 C18 C10 121.35(14)
C9 C19 C16 121.19(13)
C22 C21 C17 117.49(13)
C22 C21 C25 121.70(15)
C17 C21 C25 120.80(15)
C21 C22 C18 121.34(14)

loop_
_geom_bond_atom_site_label_1
_geom_bond_atom_site_label_2
_geom_bond_distance
Si1 C6 1.8329(14)
Si1 C24 1.8669(16)
Si1 C14 1.8680(16)
Si1 C5 1.9266(14)
Si2 C23 1.8640(16)
Si2 C15 1.8694(16)
Si2 C7 1.9003(14)
N3 C4 1.3862(16)
N3 C13 1.3881(17)
N3 C20 1.4571(17)
C4 C6 1.3820(18)
C4 C7 1.5049(18)
C5 C10 1.5140(18)
C5 C7 1.5814(18)
C6 C8 1.4399(19)
C8 C9 1.4027(19)
C8 C13 1.4215(18)
C9 C19 1.388(2)
C10 C11 1.3939(19)
C10 C18 1.4016(19)
C11 C17 1.3923(19)
C12 C16 1.393(2)
C12 C13 1.3967(19)
C16 C19 1.401(2)
C17 C21 1.394(2)
C18 C22 1.392(2)
C21 C22 1.386(2)
C21 C25 1.517(2)
